data_4321949
loop_
_publ_author_name
'James P. Collman'
'S. T. Harford'
'Stefan Franzen'
'Jean-Claude Marchon'
'Pascale Maldivi'
'Andrew P. Shreve'
'William H. Woodruff'

_publ_section_title
;
 Resonance Raman, X-ray Crystallographic, and Magnetic Susceptibility
 Studies of Metal-Metal-Bonded MoRu and WOs Porphyrin Dimers. 1. Evidence
 for an Unusual MO Diagram
;
_journal_name_full 'Inorganic Chemistry'
_journal_page_first 2085
_journal_page_last 2092
_journal_paper_doi 10.1021/ic981032e
_journal_volume 38
_journal_year 1999
_chemical_formula_moiety C80H72N8MoRuPF6
_chemical_formula_sum 'C80 H72 F6 Mo N8 P Ru'
_chemical_formula_weight 1686.67
_space_group_IT_number 14
_symmetry_cell_setting monoclinic
_symmetry_Int_Tables_number 14
_symmetry_space_group_name_Hall '-P 2yn'
_symmetry_space_group_name_H-M 'P 1 21/n 1'
_audit_creation_date 'Sat Dec 20 13:45:35 1997'
_audit_creation_method 'from TEXRAY.INF file'
_cell_angle_alpha 90
_cell_angle_beta 90.613(1)
_cell_angle_gamma 90
_cell_formula_units_Z 8
_cell_length_a 17.5677(3)
_cell_length_b 42.8491(3)
_cell_length_c 21.0196(3)
_cell_measurement_reflns_used 7767
_cell_measurement_temperature 169
_cell_measurement_theta_max 24.73
_cell_measurement_theta_min 1.0
_cell_volume 15821.8(4)
_computing_cell_refinement 'MSC/AFC Diffractometer Control'
_computing_data_collection 'MSC/AFC Diffractometer Control'
_computing_data_reduction teXsan
_computing_publication_material teXsan
_computing_structure_refinement teXsan
_computing_structure_solution SHELXS86
_diffrn_ambient_temperature 273.2
_diffrn_measurement_device 'Siemens SMART'
_diffrn_measurement_method 'omega scans with profile analysis'
_diffrn_orient_matrix_UB_11 0.0391873
_diffrn_orient_matrix_UB_12 0.0025650
_diffrn_orient_matrix_UB_13 0.0344601
_diffrn_orient_matrix_UB_21 0.0299696
_diffrn_orient_matrix_UB_22 -0.0176352
_diffrn_orient_matrix_UB_23 -0.0182689
_diffrn_orient_matrix_UB_31 0.0284034
_diffrn_orient_matrix_UB_32 0.0150688
_diffrn_orient_matrix_UB_33 -0.0272463
_diffrn_radiation_monochromator graphite
_diffrn_radiation_source 'X-ray tube'
_diffrn_radiation_type MoKalpha
_diffrn_radiation_wavelength 0.7107
_diffrn_reflns_av_R_equivalents 12.06
_diffrn_reflns_limit_h_max 20
_diffrn_reflns_limit_h_min 0
_diffrn_reflns_limit_k_max 50
_diffrn_reflns_limit_k_min -50
_diffrn_reflns_limit_l_max 24
_diffrn_reflns_limit_l_min -24
_diffrn_reflns_number 74912
_diffrn_reflns_theta_max 24.73
_diffrn_standards_decay_% 0.00
_diffrn_standards_interval_count 0
_diffrn_standards_number 0
_exptl_absorpt_coefficient_mu 0.470
_exptl_absorpt_correction_T_max 0.92
_exptl_absorpt_correction_T_min 0.80
_exptl_absorpt_correction_type empirical
_exptl_absorpt_process_details 'ellipsoidal model'
_exptl_crystal_colour lustrous_blue
_exptl_crystal_density_diffrn 1.416
_exptl_crystal_density_meas 0.000
_exptl_crystal_description 'flat plates'
_exptl_crystal_F_000 6948.00
_exptl_crystal_size_max 0.32
_exptl_crystal_size_mid 0.15
_exptl_crystal_size_min 0.10
_refine_diff_density_max -0.90
_refine_diff_density_min 3.06
_refine_ls_extinction_coef 0.00000
_refine_ls_extinction_method none
_refine_ls_goodness_of_fit_obs 2.150
_refine_ls_hydrogen_treatment noref
_refine_ls_matrix_type full
_refine_ls_number_parameters 985
_refine_ls_number_reflns 10303
_refine_ls_number_restraints 0
_refine_ls_R_factor_obs 0.0800
_refine_ls_shift/esd_max 0.0280
_refine_ls_structure_factor_coef F
_refine_ls_weighting_scheme sigma
_refine_ls_wR_factor_obs 0.0930
_reflns_number_observed 10303
_reflns_number_total 74912
_reflns_observed_criterion 3.00
_cod_data_source_file ic981032e.cif
_cod_data_source_block C80H72N8MoRuPF6
_cod_original_cell_volume 15821.8(3)
_cod_original_sg_symbol_H-M 'P 21/n '
_cod_original_formula_sum 'C80 H72 N8 Mo Ru P F6'
_cod_database_code 4321949

loop_
_symmetry_equiv_pos_as_xyz
'   +x,   +y,   +z'
1/2-x,1/2+y,1/2-z
'   -x,   -y,   -z'
1/2+x,1/2-y,1/2+z

loop_
_atom_site_aniso_label
_atom_site_aniso_U_11
_atom_site_aniso_U_22
_atom_site_aniso_U_33
_atom_site_aniso_U_12
_atom_site_aniso_U_13
_atom_site_aniso_U_23
Ru(1) 0.0149(7) 0.0207(8) 0.0159(7) 0.0022(7) 0.0031(6) -0.0002(7)
Ru(2) 0.0115(7) 0.0188(8) 0.0147(7) -0.0020(6) 0.0000(6) -0.0004(6)
Mo(1) 0.0139(7) 0.0197(9) 0.0132(7) -0.0023(7) 0.0034(6) 0.0012(7)
Mo(2) 0.0118(7) 0.0189(9) 0.0110(7) -0.0017(7) 0.0011(6) 0.0003(7)
Cl(1) 0.081(5) 0.116(7) 0.086(5) -0.008(5) 0.012(4) 0.012(5)
Cl(2) 0.097(6) 0.090(6) 0.123(6) -0.009(5) 0.034(5) -0.020(5)
P(1) 0.037(3) 0.075(5) 0.042(3) 0.007(3) 0.003(3) -0.025(3)
P(2) 0.043(3) 0.054(4) 0.026(3) 0.019(3) -0.003(3) -0.011(3)
F(1) 0.07(1) 0.21(2) 0.07(1) -0.01(1) -0.029(8) -0.04(1)
F(2) 0.063(9) 0.09(1) 0.075(9) -0.018(8) -0.035(7) -0.004(8)
F(3) 0.23(2) 0.12(2) 0.14(2) 0.13(2) -0.08(2) -0.05(1)
F(4) 0.07(1) 0.25(2) 0.11(1) -0.07(1) -0.01(1) 0.02(2)
F(5) 0.26(3) 0.13(2) 0.21(2) 0.07(2) -0.09(2) -0.12(2)
F(6) 0.11(1) 0.35(3) 0.050(10) -0.10(2) 0.032(9) 0.00(1)
F(7) 0.059(10) 0.38(3) 0.037(8) 0.08(1) 0.003(7) -0.04(1)
F(8) 0.055(9) 0.25(2) 0.032(7) 0.00(1) -0.001(7) -0.03(1)
F(9) 0.22(2) 0.07(1) 0.16(2) 0.00(1) -0.08(2) 0.03(1)
F(10) 0.053(8) 0.13(1) 0.034(7) 0.034(8) 0.000(6) 0.008(7)
F(11) 0.049(7) 0.09(1) 0.028(6) 0.006(7) -0.009(5) -0.012(6)
F(12) 0.17(2) 0.06(1) 0.18(2) -0.03(1) -0.11(1) 0.01(1)

loop_
_atom_site_label
_atom_site_fract_x
_atom_site_fract_y
_atom_site_fract_z
_atom_site_U_iso_or_equiv
_atom_site_thermal_displace_type
_atom_site_calc_flag
_atom_site_calc_attached_atom
Ru(1) 0.75893(7) 0.04571(3) 0.75946(6) 0.0168(4) Uij ? ?
Ru(2) 0.65752(7) 0.32132(3) 0.89292(6) 0.0148(4) Uij ? ?
Mo(1) 0.72841(8) 0.09331(3) 0.79070(6) 0.0152(4) Uij ? ?
Mo(2) 0.69656(7) 0.27719(3) 0.85321(6) 0.0137(4) Uij ? ?
Cl(1) 0.9335(4) 0.0884(2) 0.3498(3) 0.084(3) Uij ? ?
Cl(2) 0.8782(4) 0.0441(2) 0.2559(4) 0.090(3) Uij ? ?
P(1) 0.2064(3) 0.3567(2) 0.7410(3) 0.090(2) Uij ? ?
P(2) 0.7339(3) 0.3495(1) 0.4106(2) 0.065(2) Uij ? ?
F(1) 0.1466(8) 0.3496(4) 0.6899(7) 0.100(7) Uij ? ?
F(2) 0.2699(7) 0.3622(3) 0.7926(6) 0.069(5) Uij ? ?
F(3) 0.175(1) 0.3889(4) 0.7519(9) 0.140(9) Uij ? ?
F(4) 0.1556(9) 0.3427(5) 0.7951(8) 0.122(8) Uij ? ?
F(5) 0.237(1) 0.3245(5) 0.729(1) 0.19(1) Uij ? ?
F(6) 0.2584(10) 0.3678(6) 0.6906(7) 0.139(9) Uij ? ?
F(7) 0.6806(8) 0.3535(6) 0.4680(6) 0.116(8) Uij ? ?
F(8) 0.7878(7) 0.3469(5) 0.3536(5) 0.091(6) Uij ? ?
F(9) 0.751(1) 0.3855(4) 0.4137(9) 0.162(9) Uij ? ?
F(10) 0.6647(6) 0.3544(3) 0.3633(5) 0.063(5) Uij ? ?
F(11) 0.8022(6) 0.3446(3) 0.4586(5) 0.050(4) Uij ? ?
F(12) 0.722(1) 0.3140(4) 0.4066(9) 0.134(8) Uij ? ?
N(1) 0.6384(7) 0.1068(3) 0.7281(6) 0.018(3) Uij ? ?
N(2) 0.6441(7) 0.0894(3) 0.8616(6) 0.017(3) Uij ? ?
N(3) 0.8032(7) 0.1039(3) 0.8676(6) 0.016(3) Uij ? ?
N(4) 0.7987(7) 0.1221(3) 0.7358(5) 0.013(3) Uij ? ?
N(5) 0.6745(7) 0.0384(3) 0.6916(6) 0.021(3) Uij ? ?
N(6) 0.6937(7) 0.0214(3) 0.8224(6) 0.018(3) Uij ? ?
N(7) 0.8499(7) 0.0383(3) 0.8194(6) 0.022(3) Uij ? ?
N(8) 0.8340(7) 0.0556(3) 0.6870(6) 0.022(3) Uij ? ?
N(9) 0.6855(7) 0.2824(3) 0.7527(6) 0.017(3) Uij ? ?
N(10) 0.5990(7) 0.2496(3) 0.8453(5) 0.013(3) Uij ? ?
N(11) 0.7269(7) 0.2484(3) 0.9316(6) 0.022(3) Uij ? ?
N(12) 0.8143(6) 0.2815(3) 0.8402(5) 0.010(3) Uij ? ?
N(13) 0.5636(7) 0.3285(3) 0.8365(5) 0.014(3) Uij ? ?
N(14) 0.5856(7) 0.3026(3) 0.9622(6) 0.016(3) Uij ? ?
N(15) 0.7408(7) 0.3272(3) 0.9611(6) 0.018(3) Uij ? ?
N(16) 0.7185(7) 0.3508(3) 0.8333(6) 0.018(3) Uij ? ?
C(1) 0.5651(9) 0.0881(4) 0.8504(8) 0.024(4) Uij ? ?
C(2) 0.5286(8) 0.0824(4) 0.9110(7) 0.016(4) Uij ? ?
C(3) 0.5854(9) 0.0813(4) 0.9552(8) 0.027(4) Uij ? ?
C(4) 0.6550(9) 0.0853(4) 0.9259(7) 0.019(4) Uij ? ?
C(5) 0.7242(8) 0.0895(4) 0.9577(7) 0.017(4) Uij ? ?
C(6) 0.7919(9) 0.0979(4) 0.9317(8) 0.025(4) Uij ? ?
C(7) 0.8605(9) 0.1050(4) 0.9680(7) 0.019(4) Uij ? ?
C(8) 0.9122(9) 0.1156(4) 0.9243(8) 0.026(4) Uij ? ?
C(9) 0.8765(9) 0.1159(4) 0.8628(8) 0.023(4) Uij ? ?
C(10) 0.9070(9) 0.1270(4) 0.8082(7) 0.022(4) Uij ? ?
C(11) 0.8729(9) 0.1319(4) 0.7503(8) 0.025(4) Uij ? ?
C(12) 0.9034(9) 0.1472(4) 0.6959(7) 0.021(4) Uij ? ?
C(13) 0.8492(9) 0.1477(4) 0.6494(7) 0.023(4) Uij ? ?
C(14) 0.7822(9) 0.1324(4) 0.6742(7) 0.021(4) Uij ? ?
C(15) 0.7150(9) 0.1295(4) 0.6426(7) 0.021(4) Uij ? ?
C(16) 0.6463(9) 0.1184(4) 0.6687(7) 0.020(4) Uij ? ?
C(17) 0.5732(9) 0.1205(4) 0.6375(7) 0.022(4) Uij ? ?
C(18) 0.5220(9) 0.1109(4) 0.6795(8) 0.025(4) Uij ? ?
C(19) 0.5611(9) 0.1033(4) 0.7384(7) 0.020(4) Uij ? ?
C(20) 0.5272(9) 0.0944(4) 0.7938(7) 0.025(4) Uij ? ?
C(21) 0.442(1) 0.0791(5) 0.9223(9) 0.048(6) Uij ? ?
C(22) 0.417(1) 0.0469(5) 0.9434(8) 0.037(5) Uij ? ?
C(23) 0.5745(10) 0.0774(4) 1.0280(8) 0.032(5) Uij ? ?
C(24) 0.5955(10) 0.0447(5) 1.0528(8) 0.038(5) Uij ? ?
C(25) 0.871(1) 0.1011(4) 1.0378(8) 0.035(5) Uij ? ?
C(26) 0.891(1) 0.1298(5) 1.0745(9) 0.044(5) Uij ? ?
C(27) 0.9918(10) 0.1277(4) 0.9356(8) 0.033(5) Uij ? ?
C(28) 0.993(1) 0.1644(5) 0.9364(10) 0.058(6) Uij ? ?
C(29) 0.9824(9) 0.1607(4) 0.6961(7) 0.023(4) Uij ? ?
C(30) 0.9867(10) 0.1935(4) 0.7260(8) 0.033(5) Uij ? ?
C(31) 0.8523(9) 0.1634(4) 0.5873(8) 0.025(4) Uij ? ?
C(32) 0.812(1) 0.1958(4) 0.5876(8) 0.038(5) Uij ? ?
C(33) 0.561(1) 0.1316(5) 0.5707(9) 0.037(5) Uij ? ?
C(34) 0.560(1) 0.1672(5) 0.5655(10) 0.054(6) Uij ? ?
C(35) 0.4364(10) 0.1122(4) 0.6724(8) 0.032(5) Uij ? ?
C(36) 0.404(1) 0.0835(5) 0.647(1) 0.062(7) Uij ? ?
C(37) 0.9129(9) 0.0589(4) 0.6939(7) 0.021(4) Uij ? ?
C(38) 0.942(1) 0.0674(4) 0.6328(9) 0.035(5) Uij ? ?
C(39) 0.884(1) 0.0675(5) 0.5900(9) 0.039(5) Uij ? ?
C(40) 0.8135(10) 0.0589(4) 0.6231(8) 0.032(5) Uij ? ?
C(41) 0.7438(10) 0.0541(4) 0.5953(8) 0.030(5) Uij ? ?
C(42) 0.6805(10) 0.0448(4) 0.6268(8) 0.029(4) Uij ? ?
C(43) 0.6053(10) 0.0390(4) 0.5985(8) 0.032(5) Uij ? ?
C(44) 0.5614(10) 0.0270(4) 0.6422(8) 0.031(5) Uij ? ?
C(45) 0.6045(9) 0.0269(4) 0.6994(7) 0.020(4) Uij ? ?
C(46) 0.5756(9) 0.0150(4) 0.7562(8) 0.024(4) Uij ? ?
C(47) 0.6177(9) 0.0136(4) 0.8140(7) 0.020(4) Uij ? ?
C(48) 0.591(1) -0.0012(4) 0.8716(8) 0.036(5) Uij ? ?
C(49) 0.6502(9) -0.0014(4) 0.9136(7) 0.020(4) Uij ? ?
C(50) 0.715(1) 0.0122(4) 0.8845(8) 0.033(5) Uij ? ?
C(51) 0.7867(9) 0.0127(4) 0.9095(8) 0.027(4) Uij ? ?
C(52) 0.8472(9) 0.0258(4) 0.8806(7) 0.018(4) Uij ? ?
C(53) 0.923(1) 0.0233(4) 0.9046(9) 0.037(5) Uij ? ?
C(54) 0.9722(10) 0.0362(4) 0.8583(8) 0.033(5) Uij ? ?
C(55) 0.9257(9) 0.0439(4) 0.8059(7) 0.021(4) Uij ? ?
C(56) 0.9555(9) 0.0541(4) 0.7471(7) 0.022(4) Uij ? ?
C(57) 1.0394(9) 0.0571(4) 0.7409(7) 0.020(4) Uij ? ?
C(58) 1.081(1) 0.0805(5) 0.7672(9) 0.038(5) Uij ? ?
C(59) 1.160(1) 0.0832(5) 0.7641(10) 0.050(6) Uij ? ?
C(60) 1.197(1) 0.0611(5) 0.7319(9) 0.048(6) Uij ? ?
C(61) 1.159(1) 0.0368(5) 0.7029(9) 0.049(6) Uij ? ?
C(62) 1.079(1) 0.0350(5) 0.7087(10) 0.052(6) Uij ? ?
C(63) 0.7402(10) 0.0575(4) 0.5232(8) 0.030(5) Uij ? ?
C(64) 0.7479(10) 0.0849(4) 0.4911(8) 0.031(5) Uij ? ?
C(65) 0.743(1) 0.0862(5) 0.4255(9) 0.037(5) Uij ? ?
C(66) 0.731(1) 0.0595(5) 0.3912(9) 0.047(6) Uij ? ?
C(67) 0.7206(10) 0.0313(4) 0.4195(8) 0.032(5) Uij ? ?
C(68) 0.726(1) 0.0293(5) 0.4868(9) 0.039(5) Uij ? ?
C(69) 0.4978(9) 0.0019(4) 0.7569(7) 0.018(4) Uij ? ?
C(70) 0.483(1) -0.0274(4) 0.7299(9) 0.037(5) Uij ? ?
C(71) 0.411(1) -0.0401(5) 0.7335(9) 0.041(5) Uij ? ?
C(72) 0.352(1) -0.0242(5) 0.7643(9) 0.047(6) Uij ? ?
C(73) 0.363(1) 0.0042(5) 0.7916(9) 0.040(5) Uij ? ?
C(74) 0.436(1) 0.0177(5) 0.7875(9) 0.039(5) Uij ? ?
C(75) 0.7983(9) -0.0002(4) 0.9756(7) 0.021(4) Uij ? ?
C(76) 0.795(1) -0.0319(5) 0.9849(9) 0.040(5) Uij ? ?
C(77) 0.803(1) -0.0437(5) 1.0485(9) 0.045(5) Uij ? ?
C(78) 0.819(1) -0.0230(5) 1.0978(10) 0.051(6) Uij ? ?
C(79) 0.821(1) 0.0087(6) 1.091(1) 0.072(7) Uij ? ?
C(80) 0.814(1) 0.0194(5) 1.027(1) 0.056(6) Uij ? ?
C(81) 0.8716(8) 0.2751(3) 0.8817(7) 0.011(3) Uij ? ?
C(82) 0.8638(9) 0.2601(4) 0.9386(7) 0.019(4) Uij ? ?
C(83) 0.7967(8) 0.2472(4) 0.9628(7) 0.012(4) Uij ? ?
C(84) 0.7922(8) 0.2267(4) 1.0168(7) 0.017(4) Uij ? ?
C(85) 0.7195(8) 0.2159(4) 1.0186(7) 0.014(4) Uij ? ?
C(86) 0.6775(8) 0.2298(4) 0.9654(7) 0.014(4) Uij ? ?
C(87) 0.6030(8) 0.2225(4) 0.9482(7) 0.019(4) Uij ? ?
C(88) 0.5697(8) 0.2308(3) 0.8928(6) 0.009(3) Uij ? ?
C(89) 0.4951(8) 0.2185(4) 0.8725(7) 0.015(4) Uij ? ?
C(90) 0.4809(9) 0.2304(4) 0.8138(7) 0.023(4) Uij ? ?
C(91) 0.5455(9) 0.2497(4) 0.7962(7) 0.021(4) Uij ? ?
C(92) 0.5564(9) 0.2637(4) 0.7376(7) 0.019(4) Uij ? ?
C(93) 0.6206(9) 0.2783(4) 0.7171(7) 0.021(4) Uij ? ?
C(94) 0.6326(9) 0.2884(4) 0.6529(7) 0.020(4) Uij ? ?
C(95) 0.7085(9) 0.2981(4) 0.6505(7) 0.022(4) Uij ? ?
C(96) 0.7387(10) 0.2952(4) 0.7140(8) 0.027(4) Uij ? ?
C(97) 0.8150(9) 0.3014(4) 0.7303(7) 0.020(4) Uij ? ?
C(98) 0.8500(9) 0.2941(4) 0.7873(7) 0.022(4) Uij ? ?
C(99) 0.9317(9) 0.2972(4) 0.7985(7) 0.019(4) Uij ? ?
C(100) 0.9457(9) 0.2852(4) 0.8596(7) 0.024(4) Uij ? ?
C(101) 0.8560(9) 0.2201(4) 1.0615(7) 0.024(4) Uij ? ?
C(102) 0.875(1) 0.2472(5) 1.1063(9) 0.047(6) Uij ? ?
C(103) 0.6876(9) 0.1922(4) 1.0631(8) 0.030(4) Uij ? ?
C(104) 0.683(1) 0.1587(4) 1.0338(8) 0.037(5) Uij ? ?
C(105) 0.4494(9) 0.1955(4) 0.9087(7) 0.024(4) Uij ? ?
C(106) 0.479(1) 0.1622(5) 0.9013(9) 0.044(5) Uij ? ?
C(107) 0.4100(9) 0.2247(4) 0.7712(7) 0.022(4) Uij ? ?
C(108) 0.421(1) 0.1963(5) 0.7266(9) 0.050(6) Uij ? ?
C(109) 0.5787(9) 0.2873(4) 0.5986(8) 0.029(4) Uij ? ?
C(110) 0.579(1) 0.2559(5) 0.5643(9) 0.045(5) Uij ? ?
C(111) 0.7526(9) 0.3084(4) 0.5941(7) 0.024(4) Uij ? ?
C(112) 0.803(1) 0.2821(5) 0.5669(8) 0.039(5) Uij ? ?
C(113) 0.9869(9) 0.3087(4) 0.7519(7) 0.024(4) Uij ? ?
C(114) 1.006(1) 0.2848(5) 0.6990(9) 0.049(6) Uij ? ?
C(115) 1.0205(9) 0.2790(4) 0.8889(8) 0.029(4) Uij ? ?
C(116) 1.048(1) 0.2464(5) 0.8816(9) 0.041(5) Uij ? ?
C(117) 0.4895(8) 0.3178(4) 0.8479(7) 0.015(4) Uij ? ?
C(118) 0.4414(9) 0.3262(4) 0.7942(7) 0.019(4) Uij ? ?
C(119) 0.4847(9) 0.3420(4) 0.7516(7) 0.024(4) Uij ? ?
C(120) 0.5599(9) 0.3444(4) 0.7783(7) 0.021(4) Uij ? ?
C(121) 0.6199(9) 0.3604(4) 0.7505(8) 0.027(4) Uij ? ?
C(122) 0.6923(9) 0.3625(4) 0.7762(8) 0.023(4) Uij ? ?
C(123) 0.7534(9) 0.3819(4) 0.7497(7) 0.020(4) Uij ? ?
C(124) 0.8130(9) 0.3812(4) 0.7914(8) 0.026(4) Uij ? ?
C(125) 0.7900(9) 0.3625(4) 0.8447(8) 0.026(4) Uij ? ?
C(126) 0.8306(9) 0.3595(4) 0.9013(7) 0.021(4) Uij ? ?
C(127) 0.8091(9) 0.3434(4) 0.9544(7) 0.019(4) Uij ? ?
C(128) 0.8543(9) 0.3411(4) 1.0153(8) 0.026(4) Uij ? ?
C(129) 0.8112(9) 0.3252(4) 1.0569(8) 0.028(4) Uij ? ?
C(130) 0.7382(8) 0.3167(4) 1.0261(7) 0.015(4) Uij ? ?
C(131) 0.6763(8) 0.3022(3) 1.0534(7) 0.013(4) Uij ? ?
C(132) 0.6065(8) 0.2959(4) 1.0242(7) 0.011(3) Uij ? ?
C(133) 0.5416(9) 0.2832(4) 1.0544(7) 0.023(4) Uij ? ?
C(134) 0.4836(8) 0.2834(4) 1.0136(7) 0.018(4) Uij ? ?
C(135) 0.5114(8) 0.2967(4) 0.9561(7) 0.015(4) Uij ? ?
C(136) 0.4659(8) 0.3034(4) 0.9036(7) 0.014(4) Uij ? ?
C(137) 0.6013(9) 0.3806(4) 0.6937(7) 0.020(4) Uij ? ?
C(138) 0.5560(9) 0.4064(4) 0.7015(7) 0.025(4) Uij ? ?
C(139) 0.539(1) 0.4265(5) 0.6523(9) 0.042(5) Uij ? ?
C(140) 0.572(1) 0.4207(4) 0.5924(8) 0.036(5) Uij ? ?
C(141) 0.6155(10) 0.3951(4) 0.5846(8) 0.033(5) Uij ? ?
C(142) 0.6313(9) 0.3744(4) 0.6339(8) 0.025(4) Uij ? ?
C(143) 0.9044(9) 0.3788(4) 0.9072(7) 0.019(4) Uij ? ?
C(144) 0.9724(10) 0.3698(4) 0.8816(8) 0.034(5) Uij ? ?
C(145) 1.034(1) 0.3892(5) 0.8880(9) 0.041(5) Uij ? ?
C(146) 1.030(1) 0.4177(5) 0.9201(9) 0.038(5) Uij ? ?
C(147) 0.962(1) 0.4264(5) 0.9452(9) 0.045(6) Uij ? ?
C(148) 0.899(1) 0.4071(5) 0.9395(9) 0.041(5) Uij ? ?
C(149) 0.6849(9) 0.2957(4) 1.1234(7) 0.020(4) Uij ? ?
C(150) 0.6946(9) 0.3213(4) 1.1661(8) 0.026(4) Uij ? ?
C(151) 0.702(1) 0.3152(5) 1.2327(9) 0.039(5) Uij ? ?
C(152) 0.7013(9) 0.2854(4) 1.2551(8) 0.027(4) Uij ? ?
C(153) 0.6918(9) 0.2604(4) 1.2140(8) 0.030(4) Uij ? ?
C(154) 0.6840(9) 0.2647(4) 1.1475(8) 0.025(4) Uij ? ?
C(155) 0.3817(9) 0.2994(4) 0.9097(7) 0.019(4) Uij ? ?
C(156) 0.3483(9) 0.2697(4) 0.9149(8) 0.028(4) Uij ? ?
C(157) 0.2686(9) 0.2653(4) 0.9218(8) 0.024(4) Uij ? ?
C(158) 0.2250(9) 0.2917(4) 0.9254(7) 0.024(4) Uij ? ?
C(159) 0.2532(10) 0.3209(4) 0.9228(8) 0.033(5) Uij ? ?
C(160) 0.3320(9) 0.3246(4) 0.9151(8) 0.027(4) Uij ? ?
C(161) 0.416(1) 0.1347(5) 0.0813(9) 0.045(5) Uij ? ?
C(162) 0.361(1) 0.1122(5) 0.0777(9) 0.040(5) Uij ? ?
C(163) 0.364(1) 0.0874(5) 0.1153(9) 0.047(6) Uij ? ?
C(164) 0.426(1) 0.0846(5) 0.1591(9) 0.041(5) Uij ? ?
C(165) 0.481(1) 0.1076(5) 0.1649(10) 0.054(6) Uij ? ?
C(166) 0.474(1) 0.1335(5) 0.1232(9) 0.048(6) Uij ? ?
C(167) 0.268(1) 0.2901(5) 0.2611(10) 0.051(6) Uij ? ?
C(168) 0.298(1) 0.2989(5) 0.316(1) 0.058(6) Uij ? ?
C(169) 0.259(1) 0.3181(6) 0.354(1) 0.069(7) Uij ? ?
C(170) 0.187(1) 0.3288(5) 0.3378(9) 0.046(6) Uij ? ?
C(171) 0.154(1) 0.3185(5) 0.279(1) 0.061(6) Uij ? ?
C(172) 0.195(1) 0.3004(5) 0.242(1) 0.058(6) Uij ? ?
C(173) 0.054(1) 0.1211(6) 0.535(1) 0.067(7) Uij ? ?
C(174) 0.048(1) 0.1194(6) 0.471(1) 0.081(8) Uij ? ?
C(175) 0.103(1) 0.1066(6) 0.436(1) 0.067(7) Uij ? ?
C(176) 0.167(1) 0.0954(6) 0.462(1) 0.071(7) Uij ? ?
C(177) 0.176(2) 0.0957(7) 0.529(1) 0.105(10) Uij ? ?
C(178) 0.112(2) 0.1096(7) 0.562(1) 0.086(9) Uij ? ?
C(179) 0.626(1) 0.4799(6) 0.841(1) 0.069(7) Uij ? ?
C(180) 0.631(1) 0.4737(6) 0.774(1) 0.079(8) Uij ? ?
C(181) 0.693(1) 0.4661(5) 0.746(1) 0.061(7) Uij ? ?
C(182) 0.761(1) 0.4630(5) 0.781(1) 0.060(7) Uij ? ?
C(183) 0.762(1) 0.4670(6) 0.850(1) 0.075(8) Uij ? ?
C(184) 0.691(1) 0.4766(6) 0.873(1) 0.064(7) Uij ? ?
C(185) 0.877(1) 0.0833(6) 0.279(1) 0.076(8) Uij ? ?
H(1) 0.7571 0.1037 0.5140 0.0407 Uij ? ?
H(2) 0.7485 0.1055 0.4041 0.0481 Uij ? ?
H(3) 0.7305 0.0606 0.3459 0.0601 Uij ? ?
H(4) 0.7101 0.0135 0.3946 0.0376 Uij ? ?
H(5) 0.7207 0.0096 0.5072 0.0497 Uij ? ?
H(6) 0.8311 -0.0323 1.1379 0.0602 Uij ? ?
H(7) 0.8250 0.0213 1.1290 0.0868 Uij ? ?
H(8) 0.8207 0.0413 1.0170 0.0684 Uij ? ?
H(9) 0.7873 -0.0457 0.9499 0.0493 Uij ? ?
H(10) 0.7958 -0.0654 1.0565 0.0547 Uij ? ?
H(11) 0.4442 0.0379 0.8049 0.0383 Uij ? ?
H(12) 0.5225 -0.0385 0.7095 0.0407 Uij ? ?
H(13) 0.4014 -0.0597 0.7146 0.0534 Uij ? ?
H(14) 1.0539 0.0964 0.7892 0.0426 Uij ? ?
H(15) 1.0527 0.0179 0.6897 0.0618 Uij ? ?
H(16) 0.3027 -0.0334 0.7651 0.0684 Uij ? ?
H(17) 1.1865 0.1000 0.7842 0.0615 Uij ? ?
H(18) 1.2502 0.0626 0.7285 0.0590 Uij ? ?
H(19) 1.1863 0.0214 0.6799 0.0650 Uij ? ?
H(20) 0.3228 0.0143 0.8135 0.0407 Uij ? ?
H(21) 0.5058 0.4437 0.6583 0.0513 Uij ? ?
H(22) 0.5354 0.4106 0.7429 0.0283 Uij ? ?
H(23) 0.9765 0.3504 0.8600 0.0455 Uij ? ?
H(24) 0.6786 0.2476 1.1192 0.0318 Uij ? ?
H(25) 0.6901 0.2397 1.2307 0.0402 Uij ? ?
H(26) 0.3516 0.3452 0.9126 0.0311 Uij ? ?
H(27) 0.3806 0.2517 0.9133 0.0330 Uij ? ?
H(28) 0.2467 0.2452 0.9243 0.0534 Uij ? ?
H(29) 0.7069 0.2817 1.2995 0.0341 Uij ? ?
H(30) 0.7092 0.3319 1.2619 0.0429 Uij ? ?
H(31) 0.2205 0.3385 0.9264 0.0328 Uij ? ?
H(32) 0.1714 0.2890 0.9297 0.0321 Uij ? ?
H(33) 0.6623 0.3566 0.6269 0.0326 Uij ? ?
H(34) 0.8517 0.4130 0.9579 0.0514 Uij ? ?
H(35) 0.6962 0.3422 1.1508 0.0302 Uij ? ?
H(36) 0.9581 0.4458 0.9666 0.0586 Uij ? ?
H(37) 1.0733 0.4307 0.9248 0.0411 Uij ? ?
H(38) 0.5638 0.4346 0.5575 0.0438 Uij ? ?
H(39) 0.6360 0.3912 0.5437 0.0868 Uij ? ?
H(41) 1.0812 0.3834 0.8695 0.0489 Uij ? ?
H(42) 0.4129 0.1518 0.0526 0.0511 Uij ? ?
H(43) 0.3206 0.1145 0.0476 0.0484 Uij ? ?
H(44) 0.3262 0.0717 0.1121 0.0621 Uij ? ?
H(45) 0.4295 0.0663 0.1848 0.0517 Uij ? ?
H(46) 0.5213 0.1062 0.1951 0.0617 Uij ? ?
H(47) 0.5099 0.1500 0.1261 0.0381 Uij ? ?
H(48) 0.2961 0.2768 0.2343 0.0610 Uij ? ?
H(49) 0.1607 0.3426 0.3654 0.0634 Uij ? ?
H(50) 0.3475 0.2918 0.3291 0.0636 Uij ? ?
H(51) 0.2798 0.3241 0.3945 0.0904 Uij ? ?
H(52) 0.1036 0.3247 0.2674 0.0645 Uij ? ?
H(53) 0.1749 0.2941 0.2022 0.0497 Uij ? ?
H(54) 0.0160 0.1311 0.5592 0.0822 Uij ? ?
H(55) 0.0031 0.1274 0.4511 0.1095 Uij ? ?
H(56) 0.0970 0.1053 0.3915 0.0794 Uij ? ?
H(57) 0.2065 0.0872 0.4364 0.0490 Uij ? ?
H(58) 0.1136 0.1097 0.6075 0.1064 Uij ? ?
H(59) 0.2200 0.0875 0.5500 0.0381 Uij ? ?
H(60) 0.5798 0.4855 0.8606 0.0833 Uij ? ?
H(61) 0.8064 0.4579 0.7599 0.0809 Uij ? ?
H(62) 0.6930 0.4625 0.7014 0.0744 Uij ? ?
H(63) 0.5865 0.4756 0.7488 0.1013 Uij ? ?
H(64) 0.6901 0.4811 0.9171 0.0755 Uij ? ?
H(65) 0.8063 0.4637 0.8759 0.0547 Uij ? ?
H(66) 1.0149 0.1472 0.7196 0.0322 Uij ? ?
H(67) 0.9992 0.1621 0.6534 0.0322 Uij ? ?
H(68) 0.9045 0.1666 0.5769 0.0313 Uij ? ?
H(69) 0.8291 0.1505 0.5563 0.0449 Uij ? ?
H(70) 1.0109 0.1199 0.9748 0.0402 Uij ? ?
H(71) 1.0235 0.1206 0.9018 0.0402 Uij ? ?
H(72) 0.6057 0.0922 1.0493 0.0337 Uij ? ?
H(73) 0.5226 0.0812 1.0375 0.0407 Uij ? ?
H(74) 0.4283 0.0937 0.9542 0.0518 Uij ? ?
H(75) 0.4164 0.0840 0.8836 0.0310 Uij ? ?
H(76) 0.4149 0.1158 0.7132 0.0387 Uij ? ?
H(77) 0.4231 0.1292 0.6450 0.0514 Uij ? ?
H(78) 0.8259 0.0929 1.0542 0.0373 Uij ? ?
H(79) 0.9119 0.0866 1.0438 0.0313 Uij ? ?
H(80) 0.6011 0.1236 0.5448 0.0415 Uij ? ?
H(81) 0.5138 0.1235 0.5552 0.0547 Uij ? ?
H(82) 0.7136 0.1358 0.5989 0.0449 Uij ? ?
H(83) 0.9597 0.1319 0.8102 0.0402 Uij ? ?
H(84) 0.4733 0.0923 0.7933 0.0310 Uij ? ?
H(85) 0.7249 0.0858 1.0022 0.0415 Uij ? ?
H(86) 0.5905 0.0431 0.5557 0.0413 Uij ? ?
H(87) 0.5104 0.0199 0.6372 0.0402 Uij ? ?
H(88) 1.0257 0.0389 0.8625 0.0326 Uij ? ?
H(89) 0.9372 0.0151 0.9449 0.0491 Uij ? ?
H(90) 0.5407 -0.0088 0.8783 0.0518 Uij ? ?
H(91) 0.6486 -0.0098 0.9555 0.0310 Uij ? ?
H(92) 0.8879 0.0719 0.5457 0.0488 Uij ? ?
H(93) 0.9933 0.0727 0.6240 0.0415 Uij ? ?
H(94) 0.6075 0.1751 0.5793 0.0501 Uij ? ?
H(95) 0.5508 0.1729 0.5224 0.0501 Uij ? ?
H(96) 0.5205 0.1750 0.5914 0.0518 Uij ? ?
H(97) 0.3636 0.0468 0.9480 0.0394 Uij ? ?
H(98) 0.4315 0.0321 0.9123 0.0394 Uij ? ?
H(99) 0.4410 0.0421 0.9829 0.0618 Uij ? ?
H(100) 1.0377 0.2008 0.7246 0.0389 Uij ? ?
H(101) 0.9545 0.2073 0.7030 0.0389 Uij ? ?
H(102) 0.9708 0.1924 0.7690 0.0389 Uij ? ?
H(103) 0.8365 0.2093 0.6165 0.0392 Uij ? ?
H(104) 0.8136 0.2045 0.5457 0.0392 Uij ? ?
H(105) 0.7602 0.1930 0.5992 0.0684 Uij ? ?
H(106) 0.5903 0.0441 1.0978 0.0465 Uij ? ?
H(107) 0.5625 0.0296 1.0341 0.0465 Uij ? ?
H(108) 0.6466 0.0400 1.0421 0.0465 Uij ? ?
H(109) 0.8985 0.1245 1.1179 0.0556 Uij ? ?
H(110) 0.9365 0.1387 1.0582 0.0556 Uij ? ?
H(111) 0.8507 0.1444 1.0705 0.0650 Uij ? ?
H(112) 1.0439 0.1714 0.9434 0.0636 Uij ? ?
H(113) 0.9743 0.1722 0.8974 0.0636 Uij ? ?
H(114) 0.9620 0.1715 0.9703 0.0636 Uij ? ?
H(115) 0.3501 0.0858 0.6420 0.0596 Uij ? ?
H(116) 0.4249 0.0797 0.6054 0.0596 Uij ? ?
H(117) 0.4152 0.0666 0.6737 0.0283 Uij ? ?
H(118) 0.8260 0.3201 1.0992 0.0343 Uij ? ?
H(119) 0.9032 0.3496 1.0229 0.0455 Uij ? ?
H(120) 0.8609 0.3910 0.7860 0.0256 Uij ? ?
H(121) 0.7510 0.3930 0.7107 0.0283 Uij ? ?
H(122) 0.4684 0.3501 0.7115 0.0339 Uij ? ?
H(123) 0.3887 0.3213 0.7892 0.0249 Uij ? ?
H(124) 0.4330 0.2764 1.0212 0.0233 Uij ? ?
H(125) 0.5396 0.2758 1.0971 0.0310 Uij ? ?
H(126) 1.0565 0.2926 0.8705 0.0367 Uij ? ?
H(127) 1.0168 0.2832 0.9332 0.0367 Uij ? ?
H(128) 0.8431 0.2025 1.0864 0.0316 Uij ? ?
H(129) 0.9000 0.2157 1.0372 0.0316 Uij ? ?
H(130) 0.7189 0.1913 1.1002 0.0290 Uij ? ?
H(131) 0.6377 0.1983 1.0742 0.0321 Uij ? ?
H(132) 0.9662 0.3267 0.7321 0.0317 Uij ? ?
H(133) 1.0324 0.3139 0.7739 0.0326 Uij ? ?
H(134) 0.3672 0.2212 0.7977 0.0270 Uij ? ?
H(135) 0.4008 0.2429 0.7461 0.0270 Uij ? ?
H(136) 0.4513 0.2008 0.9526 0.0262 Uij ? ?
H(137) 0.3984 0.1961 0.8939 0.0411 Uij ? ?
H(138) 0.7179 0.3150 0.5620 0.0329 Uij ? ?
H(139) 0.7843 0.3252 0.6066 0.0381 Uij ? ?
H(140) 0.5290 0.2912 0.6143 0.0348 Uij ? ?
H(141) 0.5920 0.3033 0.5694 0.0367 Uij ? ?
H(142) 1.0129 0.2324 0.8994 0.0425 Uij ? ?
H(143) 1.0543 0.2419 0.8376 0.0425 Uij ? ?
H(144) 1.0962 0.2443 0.9027 0.0290 Uij ? ?
H(145) 0.6627 0.1448 1.0642 0.0477 Uij ? ?
H(146) 0.6522 0.1591 0.9969 0.0477 Uij ? ?
H(147) 0.7333 0.1521 1.0230 0.0373 Uij ? ?
H(148) 0.9151 0.2409 1.1339 0.0551 Uij ? ?
H(149) 0.8901 0.2645 1.0819 0.0551 Uij ? ?
H(150) 0.8312 0.2520 1.1301 0.0302 Uij ? ?
H(151) 0.4478 0.1485 0.9252 0.0427 Uij ? ?
H(152) 0.4773 0.1566 0.8579 0.0427 Uij ? ?
H(153) 0.5298 0.1612 0.9170 0.0329 Uij ? ?
H(154) 0.7717 0.2650 0.5547 0.0386 Uij ? ?
H(155) 0.8290 0.2897 0.5308 0.0386 Uij ? ?
H(156) 0.8386 0.2756 0.5983 0.0348 Uij ? ?
H(157) 0.5653 0.2401 0.5933 0.0514 Uij ? ?
H(158) 0.5437 0.2567 0.5300 0.0514 Uij ? ?
H(159) 0.6287 0.2522 0.5487 0.0514 Uij ? ?
H(160) 0.9613 0.2793 0.6765 0.0496 Uij ? ?
H(161) 1.0419 0.2938 0.6709 0.0496 Uij ? ?
H(162) 1.0278 0.2666 0.7182 0.0490 Uij ? ?
H(163) 0.3759 0.1936 0.7013 0.0567 Uij ? ?
H(164) 0.4629 0.1998 0.7000 0.0567 Uij ? ?
H(165) 0.4290 0.1781 0.7516 0.0547 Uij ? ?
H(166) 0.8262 0.0896 0.2863 0.0804 Uij ? ?
H(167) 0.8977 0.0957 0.2454 0.0475 Uij ? ?
H(168) 0.9094 0.2578 0.9647 0.0425 Uij ? ?
H(169) 0.5134 0.2634 0.7078 0.0290 Uij ? ?
H(170) 0.8457 0.3121 0.6983 0.0276 Uij ? ?
H(171) 0.5727 0.2102 0.9780 0.0870 Uij ? ?

loop_
_atom_type_symbol
_atom_type_oxidation_number
_atom_type_number_in_cell
_atom_type_scat_dispersion_real
_atom_type_scat_dispersion_imag
_atom_type_scat_source
Mo 0 8 -1.683 0.686 'International Tables'
Ru 0 8 -1.259 0.836 'International Tables'
P 0 8 0.102 0.094 'International Tables'
F 0 48 0.017 0.010 'International Tables'
N 0 64 0.006 0.003 'International Tables'
C 0 740 0.003 0.002 'International Tables'
H 0 684 0.000 0.000 'International Tables'
Cl 0 8 0.148 0.159 'International Tables'

loop_
_geom_angle_atom_site_label_1
_geom_angle_atom_site_label_2
_geom_angle_atom_site_label_3
_geom_angle
_geom_angle_site_symmetry_1
_geom_angle_site_symmetry_2
_geom_angle_site_symmetry_3
_geom_angle_publ_flag
Mo(1) Ru(1) N(5) 99.7(4) ? ? ? yes
Mo(1) Ru(1) N(6) 98.0(4) ? ? ? yes
Mo(1) Ru(1) N(7) 98.6(4) ? ? ? yes
Mo(1) Ru(1) N(8) 100.9(4) ? ? ? yes
N(5) Ru(1) N(6) 88.1(5) ? ? ? yes
N(5) Ru(1) N(7) 161.5(5) ? ? ? yes
N(5) Ru(1) N(8) 89.0(5) ? ? ? yes
N(6) Ru(1) N(7) 87.8(5) ? ? ? yes
N(6) Ru(1) N(8) 161.1(5) ? ? ? yes
N(7) Ru(1) N(8) 89.1(5) ? ? ? yes
Mo(2) Ru(2) N(13) 99.4(3) ? ? ? yes
Mo(2) Ru(2) N(14) 97.4(3) ? ? ? yes
Mo(2) Ru(2) N(15) 98.6(4) ? ? ? yes
Mo(2) Ru(2) N(16) 97.4(3) ? ? ? yes
N(13) Ru(2) N(14) 88.4(5) ? ? ? yes
N(13) Ru(2) N(15) 162.0(5) ? ? ? yes
N(13) Ru(2) N(16) 88.7(5) ? ? ? yes
N(14) Ru(2) N(15) 89.6(5) ? ? ? yes
N(14) Ru(2) N(16) 165.1(5) ? ? ? yes
N(15) Ru(2) N(16) 88.8(5) ? ? ? yes
Ru(1) Mo(1) N(1) 104.3(3) ? ? ? yes
Ru(1) Mo(1) N(2) 108.0(3) ? ? ? yes
Ru(1) Mo(1) N(3) 105.8(3) ? ? ? yes
Ru(1) Mo(1) N(4) 103.4(3) ? ? ? yes
N(1) Mo(1) N(2) 86.3(5) ? ? ? yes
N(1) Mo(1) N(3) 149.8(5) ? ? ? yes
N(1) Mo(1) N(4) 86.5(5) ? ? ? yes
N(2) Mo(1) N(3) 85.0(5) ? ? ? yes
N(2) Mo(1) N(4) 148.5(5) ? ? ? yes
N(3) Mo(1) N(4) 86.0(5) ? ? ? yes
Ru(2) Mo(2) N(9) 105.3(3) ? ? ? yes
Ru(2) Mo(2) N(10) 105.1(3) ? ? ? yes
Ru(2) Mo(2) N(11) 106.5(4) ? ? ? yes
Ru(2) Mo(2) N(12) 106.7(3) ? ? ? yes
N(9) Mo(2) N(10) 85.1(4) ? ? ? yes
N(9) Mo(2) N(11) 148.2(5) ? ? ? yes
N(9) Mo(2) N(12) 86.6(4) ? ? ? yes
N(10) Mo(2) N(11) 86.0(5) ? ? ? yes
N(10) Mo(2) N(12) 148.2(5) ? ? ? yes
N(11) Mo(2) N(12) 85.0(5) ? ? ? yes
F(1) P(1) F(2) 176.8(10) ? ? ? yes
F(1) P(1) F(3) 92(1) ? ? ? yes
F(1) P(1) F(4) 92.4(9) ? ? ? yes
F(1) P(1) F(5) 86(1) ? ? ? yes
F(1) P(1) F(6) 89.2(9) ? ? ? yes
F(2) P(1) F(3) 90.8(9) ? ? ? yes
F(2) P(1) F(4) 87.8(8) ? ? ? yes
F(2) P(1) F(5) 90.2(10) ? ? ? yes
F(2) P(1) F(6) 90.3(8) ? ? ? yes
F(3) P(1) F(4) 91(1) ? ? ? yes
F(3) P(1) F(5) 178(1) ? ? ? yes
F(3) P(1) F(6) 92(1) ? ? ? yes
F(4) P(1) F(5) 89(1) ? ? ? yes
F(4) P(1) F(6) 175(1) ? ? ? yes
F(5) P(1) F(6) 86(1) ? ? ? yes
F(7) P(2) F(8) 177(1) ? ? ? yes
F(7) P(2) F(9) 88(1) ? ? ? yes
F(7) P(2) F(10) 90.4(7) ? ? ? yes
F(7) P(2) F(11) 88.8(7) ? ? ? yes
F(7) P(2) F(12) 94(1) ? ? ? yes
F(8) P(2) F(9) 89(1) ? ? ? yes
F(8) P(2) F(10) 89.7(7) ? ? ? yes
F(8) P(2) F(11) 91.1(7) ? ? ? yes
F(8) P(2) F(12) 88(1) ? ? ? yes
F(9) P(2) F(10) 92.2(9) ? ? ? yes
F(9) P(2) F(11) 87.9(8) ? ? ? yes
F(9) P(2) F(12) 176(1) ? ? ? yes
F(10) P(2) F(11) 179.2(7) ? ? ? yes
F(10) P(2) F(12) 89.6(8) ? ? ? yes
F(11) P(2) F(12) 90.4(8) ? ? ? yes
Mo(1) N(1) C(16) 126(1) ? ? ? yes
Mo(1) N(1) C(19) 126(1) ? ? ? yes
C(16) N(1) C(19) 107(1) ? ? ? yes
Mo(1) N(2) C(1) 125.5(10) ? ? ? yes
Mo(1) N(2) C(4) 127.7(10) ? ? ? yes
C(1) N(2) C(4) 106(1) ? ? ? yes
Mo(1) N(3) C(6) 127(1) ? ? ? yes
Mo(1) N(3) C(9) 126.2(10) ? ? ? yes
C(6) N(3) C(9) 106(1) ? ? ? yes
Mo(1) N(4) C(11) 127(1) ? ? ? yes
Mo(1) N(4) C(14) 125.3(10) ? ? ? yes
C(11) N(4) C(14) 106(1) ? ? ? yes
Ru(1) N(5) C(42) 125(1) ? ? ? yes
Ru(1) N(5) C(45) 128(1) ? ? ? yes
C(42) N(5) C(45) 105(1) ? ? ? yes
Ru(1) N(6) C(47) 125(1) ? ? ? yes
Ru(1) N(6) C(50) 126(1) ? ? ? yes
C(47) N(6) C(50) 107(1) ? ? ? yes
Ru(1) N(7) C(52) 126(1) ? ? ? yes
Ru(1) N(7) C(55) 126(1) ? ? ? yes
C(52) N(7) C(55) 107(1) ? ? ? yes
Ru(1) N(8) C(37) 125(1) ? ? ? yes
Ru(1) N(8) C(40) 124(1) ? ? ? yes
C(37) N(8) C(40) 109(1) ? ? ? yes
Mo(2) N(9) C(93) 126.5(10) ? ? ? yes
Mo(2) N(9) C(96) 125(1) ? ? ? yes
C(93) N(9) C(96) 107(1) ? ? ? yes
Mo(2) N(10) C(88) 125.6(9) ? ? ? yes
Mo(2) N(10) C(91) 127.2(10) ? ? ? yes
C(88) N(10) C(91) 106(1) ? ? ? yes
Mo(2) N(11) C(83) 127.0(10) ? ? ? yes
Mo(2) N(11) C(86) 125.6(10) ? ? ? yes
C(83) N(11) C(86) 107(1) ? ? ? yes
Mo(2) N(12) C(81) 128.7(9) ? ? ? yes
Mo(2) N(12) C(98) 126.3(9) ? ? ? yes
C(81) N(12) C(98) 104(1) ? ? ? yes
Ru(2) N(13) C(117) 126.6(10) ? ? ? yes
Ru(2) N(13) C(120) 127.5(10) ? ? ? yes
C(117) N(13) C(120) 105(1) ? ? ? yes
Ru(2) N(14) C(132) 125.4(10) ? ? ? yes
Ru(2) N(14) C(135) 127(1) ? ? ? yes
C(132) N(14) C(135) 107(1) ? ? ? yes
Ru(2) N(15) C(127) 126.7(10) ? ? ? yes
Ru(2) N(15) C(130) 126.5(10) ? ? ? yes
C(127) N(15) C(130) 106(1) ? ? ? yes
Ru(2) N(16) C(122) 125(1) ? ? ? yes
Ru(2) N(16) C(125) 126(1) ? ? ? yes
C(122) N(16) C(125) 108(1) ? ? ? yes
N(2) C(1) C(2) 107(1) ? ? ? yes
N(2) C(1) C(20) 126(1) ? ? ? yes
C(2) C(1) C(20) 125(1) ? ? ? yes
C(1) C(2) C(3) 106(1) ? ? ? yes
C(1) C(2) C(21) 126(1) ? ? ? yes
C(3) C(2) C(21) 127(1) ? ? ? yes
C(2) C(3) C(4) 109(1) ? ? ? yes
C(2) C(3) C(23) 125(1) ? ? ? yes
C(4) C(3) C(23) 124(1) ? ? ? yes
N(2) C(4) C(3) 109(1) ? ? ? yes
N(2) C(4) C(5) 124(1) ? ? ? yes
C(3) C(4) C(5) 124(1) ? ? ? yes
C(4) C(5) C(6) 127(1) ? ? ? yes
N(3) C(6) C(5) 124(1) ? ? ? yes
N(3) C(6) C(7) 110(1) ? ? ? yes
C(5) C(6) C(7) 124(1) ? ? ? yes
C(6) C(7) C(8) 105(1) ? ? ? yes
C(6) C(7) C(25) 126(1) ? ? ? yes
C(8) C(7) C(25) 128(1) ? ? ? yes
C(7) C(8) C(9) 108(1) ? ? ? yes
C(7) C(8) C(27) 128(1) ? ? ? yes
C(9) C(8) C(27) 122(1) ? ? ? yes
N(3) C(9) C(8) 109(1) ? ? ? yes
N(3) C(9) C(10) 124(1) ? ? ? yes
C(8) C(9) C(10) 126(1) ? ? ? yes
C(9) C(10) C(11) 129(1) ? ? ? yes
N(4) C(11) C(10) 123(1) ? ? ? yes
N(4) C(11) C(12) 108(1) ? ? ? yes
C(10) C(11) C(12) 128(1) ? ? ? yes
C(11) C(12) C(13) 108(1) ? ? ? yes
C(11) C(12) C(29) 121(1) ? ? ? yes
C(13) C(12) C(29) 129(1) ? ? ? yes
C(12) C(13) C(14) 107(1) ? ? ? yes
C(12) C(13) C(31) 127(1) ? ? ? yes
C(14) C(13) C(31) 124(1) ? ? ? yes
N(4) C(14) C(13) 108(1) ? ? ? yes
N(4) C(14) C(15) 126(1) ? ? ? yes
C(13) C(14) C(15) 124(1) ? ? ? yes
C(14) C(15) C(16) 125(1) ? ? ? yes
N(1) C(16) C(15) 125(1) ? ? ? yes
N(1) C(16) C(17) 110(1) ? ? ? yes
C(15) C(16) C(17) 124(1) ? ? ? yes
C(16) C(17) C(18) 106(1) ? ? ? yes
C(16) C(17) C(33) 124(1) ? ? ? yes
C(18) C(17) C(33) 129(1) ? ? ? yes
C(17) C(18) C(19) 108(1) ? ? ? yes
C(17) C(18) C(35) 127(1) ? ? ? yes
C(19) C(18) C(35) 123(1) ? ? ? yes
N(1) C(19) C(18) 107(1) ? ? ? yes
N(1) C(19) C(20) 126(1) ? ? ? yes
C(18) C(19) C(20) 125(1) ? ? ? yes
C(1) C(20) C(19) 125(1) ? ? ? yes
C(2) C(21) C(22) 114(1) ? ? ? yes
C(3) C(23) C(24) 113(1) ? ? ? yes
C(7) C(25) C(26) 116(1) ? ? ? yes
C(8) C(27) C(28) 110(1) ? ? ? yes
C(12) C(29) C(30) 113(1) ? ? ? yes
C(13) C(31) C(32) 112(1) ? ? ? yes
C(17) C(33) C(34) 112(1) ? ? ? yes
C(18) C(35) C(36) 113(1) ? ? ? yes
N(8) C(37) C(38) 107(1) ? ? ? yes
N(8) C(37) C(56) 127(1) ? ? ? yes
C(38) C(37) C(56) 125(1) ? ? ? yes
C(37) C(38) C(39) 108(1) ? ? ? yes
C(38) C(39) C(40) 108(1) ? ? ? yes
N(8) C(40) C(39) 105(1) ? ? ? yes
N(8) C(40) C(41) 128(1) ? ? ? yes
C(39) C(40) C(41) 126(1) ? ? ? yes
C(40) C(41) C(42) 124(1) ? ? ? yes
C(40) C(41) C(63) 115(1) ? ? ? yes
C(42) C(41) C(63) 119(1) ? ? ? yes
N(5) C(42) C(41) 127(1) ? ? ? yes
N(5) C(42) C(43) 106(1) ? ? ? yes
C(41) C(42) C(43) 126(1) ? ? ? yes
C(42) C(43) C(44) 108(1) ? ? ? yes
C(43) C(44) C(45) 106(1) ? ? ? yes
N(5) C(45) C(44) 112(1) ? ? ? yes
N(5) C(45) C(46) 125(1) ? ? ? yes
C(44) C(45) C(46) 122(1) ? ? ? yes
C(45) C(46) C(47) 123(1) ? ? ? yes
C(45) C(46) C(69) 119(1) ? ? ? yes
C(47) C(46) C(69) 116(1) ? ? ? yes
N(6) C(47) C(46) 126(1) ? ? ? yes
N(6) C(47) C(48) 108(1) ? ? ? yes
C(46) C(47) C(48) 124(1) ? ? ? yes
C(47) C(48) C(49) 106(1) ? ? ? yes
C(48) C(49) C(50) 109(1) ? ? ? yes
N(6) C(50) C(49) 108(1) ? ? ? yes
N(6) C(50) C(51) 125(1) ? ? ? yes
C(49) C(50) C(51) 125(1) ? ? ? yes
C(50) C(51) C(52) 124(1) ? ? ? yes
C(50) C(51) C(75) 117(1) ? ? ? yes
C(52) C(51) C(75) 117(1) ? ? ? yes
N(7) C(52) C(51) 127(1) ? ? ? yes
N(7) C(52) C(53) 108(1) ? ? ? yes
C(51) C(52) C(53) 123(1) ? ? ? yes
C(52) C(53) C(54) 107(1) ? ? ? yes
C(53) C(54) C(55) 105(1) ? ? ? yes
N(7) C(55) C(54) 110(1) ? ? ? yes
N(7) C(55) C(56) 126(1) ? ? ? yes
C(54) C(55) C(56) 122(1) ? ? ? yes
C(37) C(56) C(55) 124(1) ? ? ? yes
C(37) C(56) C(57) 117(1) ? ? ? yes
C(55) C(56) C(57) 118(1) ? ? ? yes
C(56) C(57) C(58) 124(1) ? ? ? yes
C(56) C(57) C(62) 119(1) ? ? ? yes
C(58) C(57) C(62) 115(1) ? ? ? yes
C(57) C(58) C(59) 125(1) ? ? ? yes
C(58) C(59) C(60) 117(2) ? ? ? yes
C(59) C(60) C(61) 121(2) ? ? ? yes
C(60) C(61) C(62) 118(1) ? ? ? yes
C(57) C(62) C(61) 121(1) ? ? ? yes
C(41) C(63) C(64) 124(1) ? ? ? yes
C(41) C(63) C(68) 116(1) ? ? ? yes
C(64) C(63) C(68) 118(1) ? ? ? yes
C(63) C(64) C(65) 121(1) ? ? ? yes
C(64) C(65) C(66) 120(1) ? ? ? yes
C(65) C(66) C(67) 122(1) ? ? ? yes
C(66) C(67) C(68) 118(1) ? ? ? yes
C(63) C(68) C(67) 118(1) ? ? ? yes
C(46) C(69) C(70) 120(1) ? ? ? yes
C(46) C(69) C(74) 121(1) ? ? ? yes
C(70) C(69) C(74) 117(1) ? ? ? yes
C(69) C(70) C(71) 120(1) ? ? ? yes
C(70) C(71) C(72) 120(1) ? ? ? yes
C(71) C(72) C(73) 122(1) ? ? ? yes
C(72) C(73) C(74) 117(1) ? ? ? yes
C(69) C(74) C(73) 121(1) ? ? ? yes
C(51) C(75) C(76) 119(1) ? ? ? yes
C(51) C(75) C(80) 120(1) ? ? ? yes
C(76) C(75) C(80) 119(1) ? ? ? yes
C(75) C(76) C(77) 118(1) ? ? ? yes
C(76) C(77) C(78) 119(1) ? ? ? yes
C(77) C(78) C(79) 123(2) ? ? ? yes
C(78) C(79) C(80) 114(2) ? ? ? yes
C(75) C(80) C(79) 123(2) ? ? ? yes
N(12) C(81) C(82) 125(1) ? ? ? yes
N(12) C(81) C(100) 113(1) ? ? ? yes
C(82) C(81) C(100) 121(1) ? ? ? yes
C(81) C(82) C(83) 126(1) ? ? ? yes
N(11) C(83) C(82) 123(1) ? ? ? yes
N(11) C(83) C(84) 109(1) ? ? ? yes
C(82) C(83) C(84) 125(1) ? ? ? yes
C(83) C(84) C(85) 106(1) ? ? ? yes
C(83) C(84) C(101) 124(1) ? ? ? yes
C(85) C(84) C(101) 128(1) ? ? ? yes
C(84) C(85) C(86) 107(1) ? ? ? yes
C(84) C(85) C(103) 127(1) ? ? ? yes
C(86) C(85) C(103) 124(1) ? ? ? yes
N(11) C(86) C(85) 108(1) ? ? ? yes
N(11) C(86) C(87) 126(1) ? ? ? yes
C(85) C(86) C(87) 125(1) ? ? ? yes
C(86) C(87) C(88) 124(1) ? ? ? yes
N(10) C(88) C(87) 128(1) ? ? ? yes
N(10) C(88) C(89) 109(1) ? ? ? yes
C(87) C(88) C(89) 122(1) ? ? ? yes
C(88) C(89) C(90) 106(1) ? ? ? yes
C(88) C(89) C(105) 125(1) ? ? ? yes
C(90) C(89) C(105) 128(1) ? ? ? yes
C(89) C(90) C(91) 107(1) ? ? ? yes
C(89) C(90) C(107) 127(1) ? ? ? yes
C(91) C(90) C(107) 124(1) ? ? ? yes
N(10) C(91) C(90) 109(1) ? ? ? yes
N(10) C(91) C(92) 124(1) ? ? ? yes
C(90) C(91) C(92) 125(1) ? ? ? yes
C(91) C(92) C(93) 126(1) ? ? ? yes
N(9) C(93) C(92) 125(1) ? ? ? yes
N(9) C(93) C(94) 110(1) ? ? ? yes
C(92) C(93) C(94) 124(1) ? ? ? yes
C(93) C(94) C(95) 105(1) ? ? ? yes
C(93) C(94) C(109) 128(1) ? ? ? yes
C(95) C(94) C(109) 125(1) ? ? ? yes
C(94) C(95) C(96) 106(1) ? ? ? yes
C(94) C(95) C(111) 128(1) ? ? ? yes
C(96) C(95) C(111) 125(1) ? ? ? yes
N(9) C(96) C(95) 109(1) ? ? ? yes
N(9) C(96) C(97) 126(1) ? ? ? yes
C(95) C(96) C(97) 123(1) ? ? ? yes
C(96) C(97) C(98) 125(1) ? ? ? yes
N(12) C(98) C(97) 125(1) ? ? ? yes
N(12) C(98) C(99) 110(1) ? ? ? yes
C(97) C(98) C(99) 123(1) ? ? ? yes
C(98) C(99) C(100) 106(1) ? ? ? yes
C(98) C(99) C(113) 125(1) ? ? ? yes
C(100) C(99) C(113) 128(1) ? ? ? yes
C(81) C(100) C(99) 104(1) ? ? ? yes
C(81) C(100) C(115) 127(1) ? ? ? yes
C(99) C(100) C(115) 126(1) ? ? ? yes
C(84) C(101) C(102) 113(1) ? ? ? yes
C(85) C(103) C(104) 113(1) ? ? ? yes
C(89) C(105) C(106) 112(1) ? ? ? yes
C(90) C(107) C(108) 112(1) ? ? ? yes
C(94) C(109) C(110) 112(1) ? ? ? yes
C(95) C(111) C(112) 112(1) ? ? ? yes
C(99) C(113) C(114) 113(1) ? ? ? yes
C(100) C(115) C(116) 114(1) ? ? ? yes
N(13) C(117) C(118) 108(1) ? ? ? yes
N(13) C(117) C(136) 125(1) ? ? ? yes
C(118) C(117) C(136) 126(1) ? ? ? yes
C(117) C(118) C(119) 107(1) ? ? ? yes
C(118) C(119) C(120) 107(1) ? ? ? yes
N(13) C(120) C(119) 109(1) ? ? ? yes
N(13) C(120) C(121) 125(1) ? ? ? yes
C(119) C(120) C(121) 124(1) ? ? ? yes
C(120) C(121) C(122) 124(1) ? ? ? yes
C(120) C(121) C(137) 117(1) ? ? ? yes
C(122) C(121) C(137) 117(1) ? ? ? yes
N(16) C(122) C(121) 128(1) ? ? ? yes
N(16) C(122) C(123) 107(1) ? ? ? yes
C(121) C(122) C(123) 124(1) ? ? ? yes
C(122) C(123) C(124) 107(1) ? ? ? yes
C(123) C(124) C(125) 107(1) ? ? ? yes
N(16) C(125) C(124) 109(1) ? ? ? yes
N(16) C(125) C(126) 125(1) ? ? ? yes
C(124) C(125) C(126) 125(1) ? ? ? yes
C(125) C(126) C(127) 127(1) ? ? ? yes
C(125) C(126) C(143) 116(1) ? ? ? yes
C(127) C(126) C(143) 116(1) ? ? ? yes
N(15) C(127) C(126) 125(1) ? ? ? yes
N(15) C(127) C(128) 109(1) ? ? ? yes
C(126) C(127) C(128) 125(1) ? ? ? yes
C(127) C(128) C(129) 106(1) ? ? ? yes
C(128) C(129) C(130) 109(1) ? ? ? yes
N(15) C(130) C(129) 107(1) ? ? ? yes
N(15) C(130) C(131) 124(1) ? ? ? yes
C(129) C(130) C(131) 127(1) ? ? ? yes
C(130) C(131) C(132) 126(1) ? ? ? yes
C(130) C(131) C(149) 114(1) ? ? ? yes
C(132) C(131) C(149) 118(1) ? ? ? yes
N(14) C(132) C(131) 126(1) ? ? ? yes
N(14) C(132) C(133) 107(1) ? ? ? yes
C(131) C(132) C(133) 125(1) ? ? ? yes
C(132) C(133) C(134) 108(1) ? ? ? yes
C(133) C(134) C(135) 106(1) ? ? ? yes
N(14) C(135) C(134) 109(1) ? ? ? yes
N(14) C(135) C(136) 126(1) ? ? ? yes
C(134) C(135) C(136) 123(1) ? ? ? yes
C(117) C(136) C(135) 126(1) ? ? ? yes
C(117) C(136) C(155) 115(1) ? ? ? yes
C(135) C(136) C(155) 118(1) ? ? ? yes
C(121) C(137) C(138) 119(1) ? ? ? yes
C(121) C(137) C(142) 121(1) ? ? ? yes
C(138) C(137) C(142) 119(1) ? ? ? yes
C(137) C(138) C(139) 122(1) ? ? ? yes
C(138) C(139) C(140) 117(1) ? ? ? yes
C(139) C(140) C(141) 119(1) ? ? ? yes
C(140) C(141) C(142) 122(1) ? ? ? yes
C(137) C(142) C(141) 118(1) ? ? ? yes
C(126) C(143) C(144) 123(1) ? ? ? yes
C(126) C(143) C(148) 116(1) ? ? ? yes
C(144) C(143) C(148) 119(1) ? ? ? yes
C(143) C(144) C(145) 118(1) ? ? ? yes
C(144) C(145) C(146) 122(1) ? ? ? yes
C(145) C(146) C(147) 118(1) ? ? ? yes
C(146) C(147) C(148) 120(1) ? ? ? yes
C(143) C(148) C(147) 120(1) ? ? ? yes
C(131) C(149) C(150) 118(1) ? ? ? yes
C(131) C(149) C(154) 121(1) ? ? ? yes
C(150) C(149) C(154) 119(1) ? ? ? yes
C(149) C(150) C(151) 118(1) ? ? ? yes
C(150) C(151) C(152) 120(1) ? ? ? yes
C(151) C(152) C(153) 120(1) ? ? ? yes
C(152) C(153) C(154) 121(1) ? ? ? yes
C(149) C(154) C(153) 118(1) ? ? ? yes
C(136) C(155) C(156) 121(1) ? ? ? yes
C(136) C(155) C(160) 122(1) ? ? ? yes
C(156) C(155) C(160) 115(1) ? ? ? yes
C(155) C(156) C(157) 122(1) ? ? ? yes
C(156) C(157) C(158) 116(1) ? ? ? yes
C(157) C(158) C(159) 124(1) ? ? ? yes
C(158) C(159) C(160) 118(1) ? ? ? yes
C(155) C(160) C(159) 122(1) ? ? ? yes
C(162) C(161) C(166) 122(1) ? ? ? yes
C(161) C(162) C(163) 120(1) ? ? ? yes
C(162) C(163) C(164) 118(1) ? ? ? yes
C(163) C(164) C(165) 121(1) ? ? ? yes
C(164) C(165) C(166) 117(1) ? ? ? yes
C(161) C(166) C(165) 119(1) ? ? ? yes
C(168) C(167) C(172) 120(2) ? ? ? yes
C(167) C(168) C(169) 119(2) ? ? ? yes
C(168) C(169) C(170) 121(2) ? ? ? yes
C(169) C(170) C(171) 118(2) ? ? ? yes
C(170) C(171) C(172) 117(2) ? ? ? yes
C(167) C(172) C(171) 121(2) ? ? ? yes
C(174) C(173) C(178) 118(2) ? ? ? yes
C(173) C(174) C(175) 121(2) ? ? ? yes
C(174) C(175) C(176) 122(2) ? ? ? yes
C(175) C(176) C(177) 118(2) ? ? ? yes
C(176) C(177) C(178) 113(2) ? ? ? yes
C(173) C(178) C(177) 124(2) ? ? ? yes
C(180) C(179) C(184) 114(2) ? ? ? yes
C(179) C(180) C(181) 123(2) ? ? ? yes
C(180) C(181) C(182) 120(2) ? ? ? yes
C(181) C(182) C(183) 121(2) ? ? ? yes
C(182) C(183) C(184) 111(2) ? ? ? yes
C(179) C(184) C(183) 128(2) ? ? ? yes
Cl(1) C(185) Cl(2) 109(1) ? ? ? yes

loop_
_geom_bond_atom_site_label_1
_geom_bond_atom_site_label_2
_geom_bond_distance
_geom_bond_site_symmetry_1
_geom_bond_site_symmetry_2
_geom_bond_publ_flag
Ru(1) Mo(1) 2.211(2) ? ? yes
Ru(1) N(5) 2.07(1) ? ? yes
Ru(1) N(6) 2.05(1) ? ? yes
Ru(1) N(7) 2.05(1) ? ? yes
Ru(1) N(8) 2.07(1) ? ? yes
Ru(2) Mo(2) 2.181(2) ? ? yes
Ru(2) N(13) 2.05(1) ? ? yes
Ru(2) N(14) 2.10(1) ? ? yes
Ru(2) N(15) 2.05(1) ? ? yes
Ru(2) N(16) 2.08(1) ? ? yes
Mo(1) N(1) 2.13(1) ? ? yes
Mo(1) N(2) 2.12(1) ? ? yes
Mo(1) N(3) 2.12(1) ? ? yes
Mo(1) N(4) 2.10(1) ? ? yes
Mo(2) N(9) 2.13(1) ? ? yes
Mo(2) N(10) 2.09(1) ? ? yes
Mo(2) N(11) 2.12(1) ? ? yes
Mo(2) N(12) 2.10(1) ? ? yes
Cl(1) C(185) 1.79(2) ? ? yes
Cl(2) C(185) 1.75(3) ? ? yes
P(1) F(1) 1.53(1) ? ? yes
P(1) F(2) 1.57(1) ? ? yes
P(1) F(3) 1.50(2) ? ? yes
P(1) F(4) 1.57(2) ? ? yes
P(1) F(5) 1.51(2) ? ? yes
P(1) F(6) 1.48(1) ? ? yes
P(2) F(7) 1.54(1) ? ? yes
P(2) F(8) 1.54(1) ? ? yes
P(2) F(9) 1.57(2) ? ? yes
P(2) F(10) 1.58(1) ? ? yes
P(2) F(11) 1.57(1) ? ? yes
P(2) F(12) 1.54(2) ? ? yes
N(1) C(16) 1.35(2) ? ? yes
N(1) C(19) 1.38(2) ? ? yes
N(2) C(1) 1.41(2) ? ? yes
N(2) C(4) 1.37(2) ? ? yes
N(3) C(6) 1.39(2) ? ? yes
N(3) C(9) 1.39(2) ? ? yes
N(4) C(11) 1.40(2) ? ? yes
N(4) C(14) 1.40(2) ? ? yes
N(5) C(42) 1.39(2) ? ? yes
N(5) C(45) 1.34(2) ? ? yes
N(6) C(47) 1.38(2) ? ? yes
N(6) C(50) 1.41(2) ? ? yes
N(7) C(52) 1.39(2) ? ? yes
N(7) C(55) 1.39(2) ? ? yes
N(8) C(37) 1.40(2) ? ? yes
N(8) C(40) 1.40(2) ? ? yes
N(9) C(93) 1.37(2) ? ? yes
N(9) C(96) 1.36(2) ? ? yes
N(10) C(88) 1.38(2) ? ? yes
N(10) C(91) 1.39(2) ? ? yes
N(11) C(83) 1.39(2) ? ? yes
N(11) C(86) 1.38(2) ? ? yes
N(12) C(81) 1.35(2) ? ? yes
N(12) C(98) 1.39(2) ? ? yes
N(13) C(117) 1.40(2) ? ? yes
N(13) C(120) 1.40(2) ? ? yes
N(14) C(132) 1.38(2) ? ? yes
N(14) C(135) 1.33(2) ? ? yes
N(15) C(127) 1.39(2) ? ? yes
N(15) C(130) 1.44(2) ? ? yes
N(16) C(122) 1.37(2) ? ? yes
N(16) C(125) 1.37(2) ? ? yes
C(1) C(2) 1.45(2) ? ? yes
C(1) C(20) 1.38(2) ? ? yes
C(2) C(3) 1.36(2) ? ? yes
C(2) C(21) 1.55(2) ? ? yes
C(3) C(4) 1.39(2) ? ? yes
C(3) C(23) 1.55(2) ? ? yes
C(4) C(5) 1.39(2) ? ? yes
C(5) C(6) 1.36(2) ? ? yes
C(6) C(7) 1.45(2) ? ? yes
C(7) C(8) 1.38(2) ? ? yes
C(7) C(25) 1.49(2) ? ? yes
C(8) C(9) 1.43(2) ? ? yes
C(8) C(27) 1.51(2) ? ? yes
C(9) C(10) 1.36(2) ? ? yes
C(10) C(11) 1.37(2) ? ? yes
C(11) C(12) 1.43(2) ? ? yes
C(12) C(13) 1.36(2) ? ? yes
C(12) C(29) 1.50(2) ? ? yes
C(13) C(14) 1.45(2) ? ? yes
C(13) C(31) 1.47(2) ? ? yes
C(14) C(15) 1.35(2) ? ? yes
C(15) C(16) 1.41(2) ? ? yes
C(16) C(17) 1.44(2) ? ? yes
C(17) C(18) 1.33(2) ? ? yes
C(17) C(33) 1.50(2) ? ? yes
C(18) C(19) 1.45(2) ? ? yes
C(18) C(35) 1.51(2) ? ? yes
C(19) C(20) 1.37(2) ? ? yes
C(21) C(22) 1.51(3) ? ? yes
C(23) C(24) 1.54(2) ? ? yes
C(25) C(26) 1.49(2) ? ? yes
C(27) C(28) 1.57(3) ? ? yes
C(29) C(30) 1.54(2) ? ? yes
C(31) C(32) 1.56(2) ? ? yes
C(33) C(34) 1.53(3) ? ? yes
C(35) C(36) 1.46(3) ? ? yes
C(37) C(38) 1.44(2) ? ? yes
C(37) C(56) 1.35(2) ? ? yes
C(38) C(39) 1.35(2) ? ? yes
C(39) C(40) 1.48(2) ? ? yes
C(40) C(41) 1.37(2) ? ? yes
C(41) C(42) 1.36(2) ? ? yes
C(41) C(63) 1.52(2) ? ? yes
C(42) C(43) 1.46(2) ? ? yes
C(43) C(44) 1.31(2) ? ? yes
C(44) C(45) 1.41(2) ? ? yes
C(45) C(46) 1.40(2) ? ? yes
C(46) C(47) 1.42(2) ? ? yes
C(46) C(69) 1.48(2) ? ? yes
C(47) C(48) 1.45(2) ? ? yes
C(48) C(49) 1.36(2) ? ? yes
C(49) C(50) 1.42(2) ? ? yes
C(50) C(51) 1.36(2) ? ? yes
C(51) C(52) 1.35(2) ? ? yes
C(51) C(75) 1.51(2) ? ? yes
C(52) C(53) 1.42(2) ? ? yes
C(53) C(54) 1.43(2) ? ? yes
C(54) C(55) 1.40(2) ? ? yes
C(55) C(56) 1.42(2) ? ? yes
C(56) C(57) 1.49(2) ? ? yes
C(57) C(58) 1.35(2) ? ? yes
C(57) C(62) 1.37(2) ? ? yes
C(58) C(59) 1.39(2) ? ? yes
C(59) C(60) 1.33(3) ? ? yes
C(60) C(61) 1.38(3) ? ? yes
C(61) C(62) 1.40(3) ? ? yes
C(63) C(64) 1.36(2) ? ? yes
C(63) C(68) 1.45(2) ? ? yes
C(64) C(65) 1.38(2) ? ? yes
C(65) C(66) 1.37(3) ? ? yes
C(66) C(67) 1.36(2) ? ? yes
C(67) C(68) 1.42(2) ? ? yes
C(69) C(70) 1.40(2) ? ? yes
C(69) C(74) 1.44(2) ? ? yes
C(70) C(71) 1.38(2) ? ? yes
C(71) C(72) 1.40(3) ? ? yes
C(72) C(73) 1.36(3) ? ? yes
C(73) C(74) 1.42(2) ? ? yes
C(75) C(76) 1.37(2) ? ? yes
C(75) C(80) 1.39(2) ? ? yes
C(76) C(77) 1.44(2) ? ? yes
C(77) C(78) 1.39(3) ? ? yes
C(78) C(79) 1.37(3) ? ? yes
C(79) C(80) 1.43(3) ? ? yes
C(81) C(82) 1.36(2) ? ? yes
C(81) C(100) 1.45(2) ? ? yes
C(82) C(83) 1.40(2) ? ? yes
C(83) C(84) 1.44(2) ? ? yes
C(84) C(85) 1.36(2) ? ? yes
C(84) C(101) 1.48(2) ? ? yes
C(85) C(86) 1.46(2) ? ? yes
C(85) C(103) 1.49(2) ? ? yes
C(86) C(87) 1.39(2) ? ? yes
C(87) C(88) 1.35(2) ? ? yes
C(88) C(89) 1.47(2) ? ? yes
C(89) C(90) 1.36(2) ? ? yes
C(89) C(105) 1.49(2) ? ? yes
C(90) C(91) 1.46(2) ? ? yes
C(90) C(107) 1.54(2) ? ? yes
C(91) C(92) 1.38(2) ? ? yes
C(92) C(93) 1.36(2) ? ? yes
C(93) C(94) 1.44(2) ? ? yes
C(94) C(95) 1.40(2) ? ? yes
C(94) C(109) 1.48(2) ? ? yes
C(95) C(96) 1.44(2) ? ? yes
C(95) C(111) 1.49(2) ? ? yes
C(96) C(97) 1.41(2) ? ? yes
C(97) C(98) 1.38(2) ? ? yes
C(98) C(99) 1.46(2) ? ? yes
C(99) C(100) 1.40(2) ? ? yes
C(99) C(113) 1.47(2) ? ? yes
C(100) C(115) 1.47(2) ? ? yes
C(101) C(102) 1.53(2) ? ? yes
C(103) C(104) 1.56(2) ? ? yes
C(105) C(106) 1.52(2) ? ? yes
C(107) C(108) 1.55(2) ? ? yes
C(109) C(110) 1.53(2) ? ? yes
C(111) C(112) 1.54(2) ? ? yes
C(113) C(114) 1.55(2) ? ? yes
C(115) C(116) 1.49(2) ? ? yes
C(117) C(118) 1.45(2) ? ? yes
C(117) C(136) 1.39(2) ? ? yes
C(118) C(119) 1.36(2) ? ? yes
C(119) C(120) 1.43(2) ? ? yes
C(120) C(121) 1.39(2) ? ? yes
C(121) C(122) 1.38(2) ? ? yes
C(121) C(137) 1.51(2) ? ? yes
C(122) C(123) 1.47(2) ? ? yes
C(123) C(124) 1.36(2) ? ? yes
C(124) C(125) 1.44(2) ? ? yes
C(125) C(126) 1.39(2) ? ? yes
C(126) C(127) 1.37(2) ? ? yes
C(126) C(143) 1.54(2) ? ? yes
C(127) C(128) 1.50(2) ? ? yes
C(128) C(129) 1.35(2) ? ? yes
C(129) C(130) 1.48(2) ? ? yes
C(130) C(131) 1.38(2) ? ? yes
C(131) C(132) 1.39(2) ? ? yes
C(131) C(149) 1.51(2) ? ? yes
C(132) C(133) 1.42(2) ? ? yes
C(133) C(134) 1.32(2) ? ? yes
C(134) C(135) 1.43(2) ? ? yes
C(135) C(136) 1.39(2) ? ? yes
C(136) C(155) 1.50(2) ? ? yes
C(137) C(138) 1.37(2) ? ? yes
C(137) C(142) 1.39(2) ? ? yes
C(138) C(139) 1.38(2) ? ? yes
C(139) C(140) 1.42(2) ? ? yes
C(140) C(141) 1.35(2) ? ? yes
C(141) C(142) 1.39(2) ? ? yes
C(143) C(144) 1.37(2) ? ? yes
C(143) C(148) 1.39(2) ? ? yes
C(144) C(145) 1.37(2) ? ? yes
C(145) C(146) 1.40(2) ? ? yes
C(146) C(147) 1.35(2) ? ? yes
C(147) C(148) 1.39(2) ? ? yes
C(149) C(150) 1.43(2) ? ? yes
C(149) C(154) 1.42(2) ? ? yes
C(150) C(151) 1.43(2) ? ? yes
C(151) C(152) 1.36(2) ? ? yes
C(152) C(153) 1.38(2) ? ? yes
C(153) C(154) 1.42(2) ? ? yes
C(155) C(156) 1.41(2) ? ? yes
C(155) C(160) 1.39(2) ? ? yes
C(156) C(157) 1.42(2) ? ? yes
C(157) C(158) 1.37(2) ? ? yes
C(158) C(159) 1.35(2) ? ? yes
C(159) C(160) 1.40(2) ? ? yes
C(161) C(162) 1.36(2) ? ? yes
C(161) C(166) 1.34(2) ? ? yes
C(162) C(163) 1.33(3) ? ? yes
C(163) C(164) 1.42(2) ? ? yes
C(164) C(165) 1.38(3) ? ? yes
C(165) C(166) 1.42(3) ? ? yes
C(167) C(168) 1.32(3) ? ? yes
C(167) C(172) 1.41(3) ? ? yes
C(168) C(169) 1.35(3) ? ? yes
C(169) C(170) 1.37(3) ? ? yes
C(170) C(171) 1.44(3) ? ? yes
C(171) C(172) 1.32(3) ? ? yes
C(173) C(174) 1.34(3) ? ? yes
C(173) C(178) 1.26(3) ? ? yes
C(174) C(175) 1.34(3) ? ? yes
C(175) C(176) 1.33(3) ? ? yes
C(176) C(177) 1.42(3) ? ? yes
C(177) C(178) 1.45(3) ? ? yes
C(179) C(180) 1.44(3) ? ? yes
C(179) C(184) 1.33(3) ? ? yes
C(180) C(181) 1.28(3) ? ? yes
C(181) C(182) 1.40(3) ? ? yes
C(182) C(183) 1.45(3) ? ? yes
C(183) C(184) 1.41(3) ? ? yes
